data_7123314
loop_
_publ_author_name
'Sindt, Ammon J.'
'Smith, Mark D.'
'Berens, Samuel'
'Vasenkov, Sergey'
'Bowers, Clifford'
'Shimizu, Linda S.'

_publ_section_title
;
 Single-crystal-to-single-crystal guest exchange in columnar assembled
 brominated triphenylamine bis-urea macrocycles
;
_journal_name_full 'Chemical Communications'
_journal_paper_doi 10.1039/C9CC01725A
_journal_year 2019
_chemical_formula_moiety 'C42 H36 Br2 N6 O2, C2 H5 O'
_chemical_formula_sum 'C44 H41 Br2 N6 O3'
_chemical_formula_weight 861.65
_space_group_crystal_system monoclinic
_space_group_IT_number 14
_space_group_name_Hall '-P 2ybc'
_space_group_name_H-M_alt 'P 1 21/c 1'
_symmetry_space_group_name_Hall '-P 2ybc'
_symmetry_space_group_name_H-M 'P 1 21/c 1'
_atom_sites_solution_hydrogens mixed
_atom_sites_solution_primary dual
_audit_creation_date 2018-08-08
_audit_creation_method
;
Olex2 1.2
(compiled 2018.05.29 svn.r3508 for OlexSys, GUI svn.r5506)
;
_audit_update_record
;
2019-02-25 deposited with the CCDC.    2019-04-18 downloaded from the CCDC.
;
_cell_angle_alpha 90
_cell_angle_beta 100.128(2)
_cell_angle_gamma 90
_cell_formula_units_Z 2
_cell_length_a 15.8633(11)
_cell_length_b 4.6200(4)
_cell_length_c 26.788(2)
_cell_measurement_reflns_used 6443
_cell_measurement_temperature 100(2)
_cell_measurement_theta_max 25.065
_cell_measurement_theta_min 2.788
_cell_volume 1932.7(3)
_computing_cell_refinement 'SAINT V8.38A (?, 2016)'
_computing_data_collection 'Bruker APEX3 v2016.5-0 (Bruker, 2016)'
_computing_data_reduction 'SAINT V8.38A (?, 2016)'
_computing_molecular_graphics 'Olex2 (Dolomanov et al., 2009)'
_computing_publication_material 'Olex2 (Dolomanov et al., 2009)'
_computing_structure_refinement 'XL (Sheldrick, 2008)'
_computing_structure_solution 'ShelXT (Sheldrick, 2015)'
_diffrn_ambient_temperature 100(2)
_diffrn_detector 'Bruker PHOTON-100 area detector'
_diffrn_detector_area_resol_mean 10.4
_diffrn_detector_type 'CMOS area detector'
_diffrn_measured_fraction_theta_full 0.996
_diffrn_measured_fraction_theta_max 0.996
_diffrn_measurement_device 'three-circle diffractometer'
_diffrn_measurement_device_type 'Bruker D8 QUEST'
_diffrn_measurement_method '\w and \f scans'
_diffrn_radiation_monochromator 'mirror optics'
_diffrn_radiation_probe x-ray
_diffrn_radiation_type MoK\a
_diffrn_radiation_wavelength 0.71073
_diffrn_reflns_av_R_equivalents 0.0613
_diffrn_reflns_av_unetI/netI 0.0489
_diffrn_reflns_Laue_measured_fraction_full 0.996
_diffrn_reflns_Laue_measured_fraction_max 0.996
_diffrn_reflns_limit_h_max 18
_diffrn_reflns_limit_h_min -18
_diffrn_reflns_limit_k_max 5
_diffrn_reflns_limit_k_min -5
_diffrn_reflns_limit_l_max 31
_diffrn_reflns_limit_l_min -30
_diffrn_reflns_number 16686
_diffrn_reflns_point_group_measured_fraction_full 0.996
_diffrn_reflns_point_group_measured_fraction_max 0.996
_diffrn_reflns_theta_full 25.082
_diffrn_reflns_theta_max 25.082
_diffrn_reflns_theta_min 2.190
_diffrn_source 'microfocus sealed X-ray tube'
_diffrn_source_type 'Incoatec I\ms'
_diffrn_standards_number 0
_exptl_absorpt_coefficient_mu 2.147
_exptl_absorpt_correction_T_max 0.7452
_exptl_absorpt_correction_T_min 0.5801
_exptl_absorpt_correction_type multi-scan
_exptl_absorpt_process_details
;
SADABS-2016/2 (Bruker,2016/2) was used for absorption correction.
wR2(int) was 0.1560 before and 0.0626 after correction.
The Ratio of minimum to maximum transmission is 0.7784.
The \l/2 correction factor is Not present.
;
_exptl_crystal_colour colourless
_exptl_crystal_colour_primary colourless
_exptl_crystal_density_diffrn 1.481
_exptl_crystal_description needle
_exptl_crystal_F_000 882
_exptl_crystal_size_max 0.6
_exptl_crystal_size_mid 0.08
_exptl_crystal_size_min 0.04
_refine_diff_density_max 0.589
_refine_diff_density_min -0.554
_refine_diff_density_rms 0.084
_refine_ls_extinction_method none
_refine_ls_goodness_of_fit_ref 1.065
_refine_ls_hydrogen_treatment mixed
_refine_ls_matrix_type full
_refine_ls_number_parameters 269
_refine_ls_number_reflns 3424
_refine_ls_number_restraints 16
_refine_ls_restrained_S_all 1.079
_refine_ls_R_factor_all 0.0605
_refine_ls_R_factor_gt 0.0403
_refine_ls_shift/su_max 0.000
_refine_ls_shift/su_mean 0.000
_refine_ls_structure_factor_coef Fsqd
_refine_ls_weighting_details 'w=1/[\s^2^(Fo^2^)+(0.0358P)^2^+3.8691P] where P=(Fo^2^+2Fc^2^)/3'
_refine_ls_weighting_scheme calc
_refine_ls_wR_factor_gt 0.0920
_refine_ls_wR_factor_ref 0.1001
_reflns_Friedel_coverage 0.000
_reflns_number_gt 2695
_reflns_number_total 3424
_reflns_threshold_expression 'I > 2\s(I)'
_cod_data_source_file c9cc01725a2.cif
_cod_data_source_block brnph3dmc_2
_cod_original_cell_volume 1932.6(3)
_cod_database_code 7123314
_shelx_shelxl_version_number 2018/3
_shelx_space_group_comment
;
The symmetry employed for this shelxl refinement is uniquely defined
by the following loop, which should always be used as a source of
symmetry information in preference to the above space-group names.
They are only intended as comments.
;
_shelx_estimated_absorpt_t_max 0.919
_shelx_estimated_absorpt_t_min 0.359
_olex2_refinement_description
;
1. Fixed Uiso
 At 1.2 times of:
  All C(H) groups, All C(H,H) groups, All N(H) groups
 At 1.5 times of:
  All C(H,H,H) groups
2. Restrained distances
 O1S-C1S
 1.425 with sigma of 0.015
 O1S-C2S
 1.425 with sigma of 0.015
 C2S-C2S_$1
 1.5 with sigma of 0.015
 C1S-C2S
 2.36 with sigma of 0.015
 O1S-C2S_$1
 2.36 with sigma of 0.015
 N1-H1 = N2-H2
 0.84 with sigma of 0.02
3. Rigid body (RIGU) restrains
 C1S, O1S, C2S
 with sigma for 1-2 distances of 0.004 and sigma for 1-3 distances of 0.004
4. Others
 Fixed Sof: O1S(0.5) C1S(0.5) H1SA(0.5) H1SB(0.5) H1SC(0.5) C2S(0.5) H2SA(0.5)
 H2SB(0.5)
5.a Riding coordinates:
 C2S(H2SA,H2SB)
5.b Secondary CH2 refined with riding coordinates:
 C2(H2A,H2B), C21(H21A,H21B)
5.c Aromatic/amide H refined with riding coordinates:
 C4(H4), C5(H5), C7(H7), C8(H8), C10(H10), C11(H11), C13(H13), C14(H14),
 C16(H16), C17(H17), C19(H19), C20(H20)
5.d Idealised Me refined as rotating group:
 C1S(H1SA,H1SB,H1SC)
;
_olex2_submission_special_instructions 'No special instructions were received'

loop_
_space_group_symop_operation_xyz
'x, y, z'
'-x, y+1/2, -z+1/2'
'-x, -y, -z'
'x, -y-1/2, z-1/2'

loop_
_atom_site_label
_atom_site_type_symbol
_atom_site_fract_x
_atom_site_fract_y
_atom_site_fract_z
_atom_site_U_iso_or_equiv
_atom_site_adp_type
_atom_site_occupancy
_atom_site_site_symmetry_order
_atom_site_calc_flag
_atom_site_refinement_flags_posn
_atom_site_refinement_flags_adp
_atom_site_refinement_flags_occupancy
_atom_site_disorder_assembly
_atom_site_disorder_group
Br1 Br 1.17721(2) 0.88022(9) 0.72151(2) 0.02865(14) Uani 1 1 d . . . . .
O1 O 0.60095(15) 0.8675(5) 0.33774(9) 0.0244(6) Uani 1 1 d . . . . .
N1 N 0.53281(18) 0.4361(6) 0.32006(11) 0.0194(7) Uani 1 1 d D . . . .
H1 H 0.538(2) 0.261(4) 0.3225(14) 0.023 Uiso 1 1 d DR . . . .
N2 N 0.67234(18) 0.4477(6) 0.35963(11) 0.0174(6) Uani 1 1 d D . . . .
H2 H 0.674(2) 0.271(4) 0.3594(14) 0.021 Uiso 1 1 d DR . . . .
N3 N 0.82448(17) 0.6737(7) 0.59574(10) 0.0236(7) Uani 1 1 d . . . . .
C1 C 0.6020(2) 0.5985(7) 0.33899(11) 0.0151(7) Uani 1 1 d . . . . .
C2 C 0.7543(2) 0.5857(8) 0.37828(12) 0.0180(7) Uani 1 1 d . . . . .
H2A H 0.754431 0.780503 0.362905 0.022 Uiso 1 1 calc R . . . .
H2B H 0.800263 0.471145 0.366987 0.022 Uiso 1 1 calc R . . . .
C3 C 0.7744(2) 0.6155(8) 0.43538(12) 0.0167(7) Uani 1 1 d . . . . .
C4 C 0.8507(2) 0.5137(8) 0.46312(13) 0.0201(8) Uani 1 1 d . . . . .
H4 H 0.891665 0.427355 0.445845 0.024 Uiso 1 1 calc R . . . .
C5 C 0.8684(2) 0.5353(8) 0.51566(13) 0.0206(8) Uani 1 1 d . . . . .
H5 H 0.921091 0.463678 0.533891 0.025 Uiso 1 1 calc R . . . .
C6 C 0.8094(2) 0.6612(8) 0.54150(12) 0.0200(8) Uani 1 1 d . . . . .
C7 C 0.7339(2) 0.7713(9) 0.51389(13) 0.0244(8) Uani 1 1 d . . . . .
H7 H 0.693919 0.864657 0.531069 0.029 Uiso 1 1 calc R . . . .
C8 C 0.7163(2) 0.7463(8) 0.46165(13) 0.0221(8) Uani 1 1 d . . . . .
H8 H 0.663810 0.819420 0.443437 0.027 Uiso 1 1 calc R . . . .
C9 C 0.9079(2) 0.7136(8) 0.62346(12) 0.0187(8) Uani 1 1 d . . . . .
C10 C 0.9649(2) 0.9038(8) 0.60671(13) 0.0236(8) Uani 1 1 d . . . . .
H10 H 0.948328 1.003364 0.575492 0.028 Uiso 1 1 calc R . . . .
C11 C 1.0450(2) 0.9493(8) 0.63488(13) 0.0252(9) Uani 1 1 d . . . . .
H11 H 1.083447 1.079898 0.623134 0.030 Uiso 1 1 calc R . . . .
C12 C 1.0696(2) 0.8046(8) 0.68035(12) 0.0193(8) Uani 1 1 d . . . . .
C13 C 1.0148(2) 0.6090(8) 0.69710(12) 0.0215(8) Uani 1 1 d . . . . .
H13 H 1.032113 0.507708 0.728068 0.026 Uiso 1 1 calc R . . . .
C14 C 0.9348(2) 0.5622(8) 0.66849(12) 0.0196(8) Uani 1 1 d . . . . .
H14 H 0.897591 0.424821 0.679611 0.023 Uiso 1 1 calc R . . . .
C15 C 0.7550(2) 0.6224(8) 0.62205(12) 0.0184(7) Uani 1 1 d . . . . .
C16 C 0.7491(2) 0.7745(8) 0.66587(13) 0.0214(8) Uani 1 1 d . . . . .
H16 H 0.790461 0.918180 0.678004 0.026 Uiso 1 1 calc R . . . .
C17 C 0.6826(2) 0.7174(8) 0.69215(13) 0.0204(8) Uani 1 1 d . . . . .
H17 H 0.679812 0.821308 0.722416 0.024 Uiso 1 1 calc R . . . .
C18 C 0.6205(2) 0.5118(8) 0.67510(12) 0.0180(7) Uani 1 1 d . . . . .
C19 C 0.6259(2) 0.3661(9) 0.63050(13) 0.0261(8) Uani 1 1 d . . . . .
H19 H 0.583122 0.228604 0.617512 0.031 Uiso 1 1 calc R . . . .
C20 C 0.6926(2) 0.4173(8) 0.60459(13) 0.0277(9) Uani 1 1 d . . . . .
H20 H 0.695809 0.311267 0.574597 0.033 Uiso 1 1 calc R . . . .
C21 C 0.5490(2) 0.4464(8) 0.70403(13) 0.0211(8) Uani 1 1 d . . . . .
H21A H 0.543593 0.233995 0.707169 0.025 Uiso 1 1 calc R . . . .
H21B H 0.564046 0.527450 0.738661 0.025 Uiso 1 1 calc R . . . .
O1S O 0.5140(6) 0.8389(18) 0.4704(4) 0.100(3) Uani 0.5 1 d D U P A -1
C1S C 0.5124(8) 1.138(2) 0.4772(5) 0.088(4) Uani 0.5 1 d D U P A -1
H1SA H 0.532137 1.234266 0.448800 0.133 Uiso 0.5 1 calc GR . P A -1
H1SB H 0.550119 1.189633 0.508981 0.133 Uiso 0.5 1 calc GR . P A -1
H1SC H 0.453770 1.199524 0.478667 0.133 Uiso 0.5 1 calc GR . P A -1
C2S C 0.4911(8) 0.6513(14) 0.5096(4) 0.091(4) Uani 0.5 1 d D U P A -1
H2SA H 0.431811 0.673201 0.512308 0.109 Uiso 0.5 1 d R . P A -1
H2SB H 0.526141 0.688061 0.542048 0.109 Uiso 0.5 1 d R . P A -1

loop_
_atom_site_aniso_label
_atom_site_aniso_U_11
_atom_site_aniso_U_22
_atom_site_aniso_U_33
_atom_site_aniso_U_23
_atom_site_aniso_U_13
_atom_site_aniso_U_12
Br1 0.0226(2) 0.0455(3) 0.0177(2) -0.00411(18) 0.00294(14) -0.00647(19)
O1 0.0239(13) 0.0140(14) 0.0317(14) 0.0005(11) -0.0048(11) -0.0013(11)
N1 0.0153(14) 0.0153(16) 0.0257(16) -0.0010(13) -0.0016(12) -0.0024(13)
N2 0.0168(14) 0.0149(16) 0.0186(15) -0.0028(12) -0.0016(12) -0.0014(13)
N3 0.0163(15) 0.042(2) 0.0124(14) -0.0010(13) 0.0009(12) -0.0007(14)
C1 0.0156(16) 0.017(2) 0.0119(16) 0.0001(14) 0.0005(13) 0.0002(16)
C2 0.0120(16) 0.026(2) 0.0160(17) -0.0020(15) 0.0015(13) -0.0013(15)
C3 0.0168(16) 0.0186(18) 0.0143(16) -0.0008(15) 0.0015(13) -0.0029(16)
C4 0.0179(17) 0.024(2) 0.0191(18) -0.0017(15) 0.0070(15) 0.0016(16)
C5 0.0182(17) 0.026(2) 0.0162(17) 0.0051(15) -0.0015(14) 0.0044(16)
C6 0.0200(17) 0.025(2) 0.0139(17) -0.0013(15) 0.0001(14) -0.0029(16)
C7 0.0213(18) 0.032(2) 0.0204(19) -0.0056(16) 0.0043(15) 0.0068(17)
C8 0.0176(17) 0.029(2) 0.0180(18) -0.0024(16) -0.0023(14) 0.0052(16)
C9 0.0161(17) 0.027(2) 0.0132(17) -0.0048(15) 0.0022(14) 0.0046(15)
C10 0.0294(19) 0.025(2) 0.0149(17) 0.0037(16) -0.0013(15) -0.0021(18)
C11 0.032(2) 0.025(2) 0.0181(18) 0.0030(16) 0.0033(16) -0.0057(17)
C12 0.0169(17) 0.025(2) 0.0169(17) -0.0066(15) 0.0043(14) 0.0013(15)
C13 0.0213(17) 0.030(2) 0.0138(16) 0.0030(16) 0.0048(14) 0.0053(17)
C14 0.0159(17) 0.027(2) 0.0174(17) 0.0036(15) 0.0067(14) 0.0000(15)
C15 0.0166(16) 0.0240(19) 0.0137(16) 0.0005(15) -0.0002(13) 0.0016(16)
C16 0.0142(17) 0.027(2) 0.0209(19) -0.0050(16) -0.0014(14) -0.0019(16)
C17 0.0143(17) 0.027(2) 0.0184(18) -0.0055(15) -0.0009(14) 0.0021(16)
C18 0.0156(17) 0.0203(18) 0.0164(17) 0.0034(14) -0.0016(14) 0.0045(15)
C19 0.0292(19) 0.027(2) 0.0206(18) -0.0025(17) -0.0006(15) -0.0106(18)
C20 0.037(2) 0.028(2) 0.0181(18) -0.0074(16) 0.0064(16) -0.0052(19)
C21 0.0164(17) 0.026(2) 0.0192(18) 0.0012(15) -0.0010(14) -0.0009(16)
O1S 0.086(6) 0.113(7) 0.098(7) -0.013(6) 0.010(6) -0.011(6)
C1S 0.054(7) 0.086(8) 0.109(11) -0.061(7) -0.029(7) 0.038(8)
C2S 0.039(6) 0.128(12) 0.099(11) -0.010(8) -0.009(6) 0.007(9)

loop_
_atom_type_symbol
_atom_type_description
_atom_type_scat_dispersion_real
_atom_type_scat_dispersion_imag
_atom_type_scat_source
C C 0.0033 0.0016 'International Tables Vol C Tables 4.2.6.8 and 6.1.1.4'
H H 0.0000 0.0000 'International Tables Vol C Tables 4.2.6.8 and 6.1.1.4'
Br Br -0.2901 2.4595 'International Tables Vol C Tables 4.2.6.8 and 6.1.1.4'
N N 0.0061 0.0033 'International Tables Vol C Tables 4.2.6.8 and 6.1.1.4'
O O 0.0106 0.0060 'International Tables Vol C Tables 4.2.6.8 and 6.1.1.4'

loop_
_geom_angle_atom_site_label_1
_geom_angle_atom_site_label_2
_geom_angle_atom_site_label_3
_geom_angle
_geom_angle_site_symmetry_1
_geom_angle_site_symmetry_3
C1 N1 H1 118(3) . .
C1 N1 C21 124.3(3) . 3_666
C21 N1 H1 118(3) 3_666 .
C1 N2 H2 123(3) . .
C1 N2 C2 122.6(3) . .
C2 N2 H2 114(3) . .
C9 N3 C6 120.9(3) . .
C9 N3 C15 119.7(3) . .
C15 N3 C6 119.2(3) . .
O1 C1 N1 122.5(3) . .
O1 C1 N2 122.3(3) . .
N2 C1 N1 115.2(3) . .
N2 C2 H2A 108.8 . .
N2 C2 H2B 108.8 . .
N2 C2 C3 113.8(3) . .
H2A C2 H2B 107.7 . .
C3 C2 H2A 108.8 . .
C3 C2 H2B 108.8 . .
C4 C3 C2 121.3(3) . .
C4 C3 C8 118.0(3) . .
C8 C3 C2 120.7(3) . .
C3 C4 H4 119.3 . .
C3 C4 C5 121.4(3) . .
C5 C4 H4 119.3 . .
C4 C5 H5 120.0 . .
C6 C5 C4 120.1(3) . .
C6 C5 H5 120.0 . .
C5 C6 N3 121.1(3) . .
C5 C6 C7 118.9(3) . .
C7 C6 N3 120.0(3) . .
C6 C7 H7 119.7 . .
C8 C7 C6 120.7(3) . .
C8 C7 H7 119.7 . .
C3 C8 H8 119.5 . .
C7 C8 C3 120.9(3) . .
C7 C8 H8 119.5 . .
C10 C9 N3 121.0(3) . .
C10 C9 C14 118.5(3) . .
C14 C9 N3 120.4(3) . .
C9 C10 H10 119.7 . .
C11 C10 C9 120.7(3) . .
C11 C10 H10 119.7 . .
C10 C11 H11 120.0 . .
C10 C11 C12 120.0(3) . .
C12 C11 H11 120.0 . .
C11 C12 Br1 120.6(3) . .
C13 C12 Br1 119.0(3) . .
C13 C12 C11 120.4(3) . .
C12 C13 H13 120.3 . .
C14 C13 C12 119.5(3) . .
C14 C13 H13 120.3 . .
C9 C14 H14 119.5 . .
C13 C14 C9 120.9(3) . .
C13 C14 H14 119.5 . .
C16 C15 N3 120.5(3) . .
C16 C15 C20 118.7(3) . .
C20 C15 N3 120.8(3) . .
C15 C16 H16 119.9 . .
C15 C16 C17 120.2(3) . .
C17 C16 H16 119.9 . .
C16 C17 H17 119.3 . .
C18 C17 C16 121.4(3) . .
C18 C17 H17 119.3 . .
C17 C18 C19 117.9(3) . .
C17 C18 C21 121.5(3) . .
C19 C18 C21 120.7(3) . .
C18 C19 H19 119.4 . .
C20 C19 C18 121.2(3) . .
C20 C19 H19 119.4 . .
C15 C20 H20 119.7 . .
C19 C20 C15 120.6(3) . .
C19 C20 H20 119.7 . .
N1 C21 C18 113.0(3) 3_666 .
N1 C21 H21A 109.0 3_666 .
N1 C21 H21B 109.0 3_666 .
C18 C21 H21A 109.0 . .
C18 C21 H21B 109.0 . .
H21A C21 H21B 107.8 . .
C1S O1S C2S 118.8(10) . .
O1S C1S H1SA 109.5 . .
O1S C1S H1SB 109.5 . .
O1S C1S H1SC 109.5 . .
H1SA C1S H1SB 109.5 . .
H1SA C1S H1SC 109.5 . .
H1SB C1S H1SC 109.5 . .
O1S C2S H2SA 111.3 . .
O1S C2S H2SB 111.6 . .
H2SA C2S H2SB 109.4 . .

loop_
_geom_bond_atom_site_label_1
_geom_bond_atom_site_label_2
_geom_bond_distance
_geom_bond_site_symmetry_2
Br1 C12 1.895(3) .
O1 C1 1.243(4) .
N1 H1 0.816(19) .
N1 C1 1.353(4) .
N1 C21 1.449(4) 3_666
N2 H2 0.816(19) .
N2 C1 1.348(4) .
N2 C2 1.456(4) .
N3 C6 1.432(4) .
N3 C9 1.411(4) .
N3 C15 1.429(4) .
C2 H2A 0.9900 .
C2 H2B 0.9900 .
C2 C3 1.513(4) .
C3 C4 1.386(5) .
C3 C8 1.392(5) .
C4 H4 0.9500 .
C4 C5 1.389(5) .
C5 H5 0.9500 .
C5 C6 1.386(5) .
C6 C7 1.389(5) .
C7 H7 0.9500 .
C7 C8 1.383(5) .
C8 H8 0.9500 .
C9 C10 1.391(5) .
C9 C14 1.395(5) .
C10 H10 0.9500 .
C10 C11 1.375(5) .
C11 H11 0.9500 .
C11 C12 1.384(5) .
C12 C13 1.382(5) .
C13 H13 0.9500 .
C13 C14 1.379(5) .
C14 H14 0.9500 .
C15 C16 1.385(5) .
C15 C20 1.390(5) .
C16 H16 0.9500 .
C16 C17 1.392(5) .
C17 H17 0.9500 .
C17 C18 1.387(5) .
C18 C19 1.387(5) .
C18 C21 1.512(5) .
C19 H19 0.9500 .
C19 C20 1.384(5) .
C20 H20 0.9500 .
C21 H21A 0.9900 .
C21 H21B 0.9900 .
O1S C1S 1.394(10) .
O1S C2S 1.457(11) .
C1S H1SA 0.9800 .
C1S H1SB 0.9800 .
C1S H1SC 0.9800 .
C2S H2SA 0.9607 .
C2S H2SB 0.9602 .

loop_
_geom_hbond_atom_site_label_D
_geom_hbond_atom_site_label_H
_geom_hbond_atom_site_label_A
_geom_hbond_distance_DH
_geom_hbond_distance_HA
_geom_hbond_distance_DA
_geom_hbond_angle_DHA
_geom_hbond_site_symmetry_A
_geom_hbond_publ_flag
N1 H1 O1 0.816(19) 2.08(2) 2.848(4) 157(4) 1_545 yes
N2 H2 O1 0.816(19) 2.22(3) 2.929(4) 146(4) 1_545 yes

loop_
_geom_torsion_atom_site_label_1
_geom_torsion_atom_site_label_2
_geom_torsion_atom_site_label_3
_geom_torsion_atom_site_label_4
_geom_torsion
_geom_torsion_site_symmetry_1
_geom_torsion_site_symmetry_4
Br1 C12 C13 C14 177.1(3) . .
N2 C2 C3 C4 126.8(3) . .
N2 C2 C3 C8 -53.0(5) . .
N3 C6 C7 C8 -176.4(4) . .
N3 C9 C10 C11 177.6(3) . .
N3 C9 C14 C13 -177.0(3) . .
N3 C15 C16 C17 -178.1(3) . .
N3 C15 C20 C19 179.3(3) . .
C1 N2 C2 C3 102.1(4) . .
C2 N2 C1 O1 -5.2(5) . .
C2 N2 C1 N1 175.2(3) . .
C2 C3 C4 C5 -178.6(3) . .
C2 C3 C8 C7 179.3(3) . .
C3 C4 C5 C6 -0.1(6) . .
C4 C3 C8 C7 -0.6(6) . .
C4 C5 C6 N3 177.0(3) . .
C4 C5 C6 C7 -1.7(5) . .
C5 C6 C7 C8 2.4(6) . .
C6 N3 C9 C10 39.8(5) . .
C6 N3 C9 C14 -140.2(3) . .
C6 N3 C15 C16 -144.0(3) . .
C6 N3 C15 C20 36.7(5) . .
C6 C7 C8 C3 -1.2(6) . .
C8 C3 C4 C5 1.3(5) . .
C9 N3 C6 C5 35.2(5) . .
C9 N3 C6 C7 -146.1(4) . .
C9 N3 C15 C16 40.8(5) . .
C9 N3 C15 C20 -138.4(4) . .
C9 C10 C11 C12 0.1(6) . .
C10 C9 C14 C13 2.9(5) . .
C10 C11 C12 Br1 -176.5(3) . .
C10 C11 C12 C13 1.6(5) . .
C11 C12 C13 C14 -1.0(5) . .
C12 C13 C14 C9 -1.3(5) . .
C14 C9 C10 C11 -2.3(5) . .
C15 N3 C6 C5 -139.9(4) . .
C15 N3 C6 C7 38.8(5) . .
C15 N3 C9 C10 -145.1(3) . .
C15 N3 C9 C14 34.9(5) . .
C15 C16 C17 C18 -0.9(5) . .
C16 C15 C20 C19 0.0(6) . .
C16 C17 C18 C19 -0.7(5) . .
C16 C17 C18 C21 179.1(3) . .
C17 C18 C19 C20 1.9(6) . .
C17 C18 C21 N1 105.9(4) . 3_666
C18 C19 C20 C15 -1.6(6) . .
C19 C18 C21 N1 -74.3(4) . 3_666
C20 C15 C16 C17 1.2(5) . .
C21 N1 C1 O1 0.8(5) 3_666 .
C21 N1 C1 N2 -179.6(3) 3_666 .
C21 C18 C19 C20 -177.9(3) . .
